data_7226412
loop_
_publ_author_name
'Phukan, Nithi'
'Baruah, Jubaraj B.'

_publ_section_title
;
 Conformational adjustments over synthons of urea and thiourea based
 assemblies
;
_journal_issue 40
_journal_name_full CrystEngComm
_journal_page_first 7753
_journal_paper_doi 10.1039/C6CE01326K
_journal_volume 18
_journal_year 2016
_chemical_formula_sum 'C15 H16 Cl N3 O6 S'
_chemical_formula_weight 401.82
_chemical_name_systematic
; 
 ? 
;
_space_group_IT_number 4
_symmetry_cell_setting monoclinic
_symmetry_space_group_name_Hall 'P 2yb'
_symmetry_space_group_name_H-M 'P 1 21 1'
_atom_sites_solution_hydrogens geom
_atom_sites_solution_primary direct
_atom_sites_solution_secondary difmap
_audit_creation_method SHELXL-97
_audit_update_record
;
2016-02-12 deposited with the CCDC.
2016-08-31 downloaded from the CCDC.
;
_cell_angle_alpha 90.00
_cell_angle_beta 91.577(13)
_cell_angle_gamma 90.00
_cell_formula_units_Z 2
_cell_length_a 8.3350(16)
_cell_length_b 7.3210(18)
_cell_length_c 14.859(3)
_cell_measurement_reflns_used 741
_cell_measurement_temperature 296(2)
_cell_measurement_theta_max 20.05
_cell_measurement_theta_min 2.77
_cell_volume 906.4(3)
_computing_structure_refinement 'SHELXL-97 (Sheldrick, 1997)'
_computing_structure_solution 'SHELXS-97 (Sheldrick, 1990)'
_diffrn_ambient_temperature 296(2)
_diffrn_measured_fraction_theta_full 0.962
_diffrn_measured_fraction_theta_max 0.962
_diffrn_measurement_device_type 'CCD area detector'
_diffrn_measurement_method 'phi and omega scans'
_diffrn_radiation_monochromator graphite
_diffrn_radiation_source 'fine-focus sealed tube'
_diffrn_radiation_type MoK\a
_diffrn_radiation_wavelength 0.71073
_diffrn_reflns_av_R_equivalents 0.0738
_diffrn_reflns_av_sigmaI/netI 0.1197
_diffrn_reflns_limit_h_max 10
_diffrn_reflns_limit_h_min -10
_diffrn_reflns_limit_k_max 8
_diffrn_reflns_limit_k_min -8
_diffrn_reflns_limit_l_max 16
_diffrn_reflns_limit_l_min -17
_diffrn_reflns_number 5144
_diffrn_reflns_theta_full 25.50
_diffrn_reflns_theta_max 25.50
_diffrn_reflns_theta_min 2.77
_exptl_absorpt_coefficient_mu 0.363
_exptl_absorpt_correction_T_max 0.957
_exptl_absorpt_correction_T_min 0.901
_exptl_absorpt_correction_type multi-scan
_exptl_absorpt_process_details multi-scan
_exptl_crystal_colour colorless
_exptl_crystal_density_diffrn 1.472
_exptl_crystal_density_method 'not measured'
_exptl_crystal_description block
_exptl_crystal_F_000 416
_exptl_crystal_size_max 0.32
_exptl_crystal_size_mid 0.24
_exptl_crystal_size_min 0.12
_refine_diff_density_max 0.239
_refine_diff_density_min -0.259
_refine_diff_density_rms 0.054
_refine_ls_abs_structure_details 'Flack H D (1983), Acta Cryst. A39, 876-881'
_refine_ls_abs_structure_Flack 0.48(17)
_refine_ls_extinction_method none
_refine_ls_goodness_of_fit_ref 1.057
_refine_ls_hydrogen_treatment mixed
_refine_ls_matrix_type full
_refine_ls_number_parameters 249
_refine_ls_number_reflns 2731
_refine_ls_number_restraints 3
_refine_ls_restrained_S_all 1.056
_refine_ls_R_factor_all 0.0960
_refine_ls_R_factor_gt 0.0626
_refine_ls_shift/su_max 0.019
_refine_ls_shift/su_mean 0.001
_refine_ls_structure_factor_coef Fsqd
_refine_ls_weighting_details 'calc w=1/[\s^2^(Fo^2^)+(0.0000P)^2^+0.9001P] where P=(Fo^2^+2Fc^2^)/3'
_refine_ls_weighting_scheme calc
_refine_ls_wR_factor_gt 0.1456
_refine_ls_wR_factor_ref 0.1797
_reflns_number_gt 1889
_reflns_number_total 2731
_reflns_threshold_expression >2sigma(I)
_cod_data_source_file c6ce01326k2.cif
_cod_data_source_block 1b
_cod_depositor_comments
;
The following automatic conversions were performed:

'_symmetry_cell_setting' value 'Monoclinic' changed to 'monoclinic'
according to
/usr/data/users/saulius/crontab/automatic-downloads/rss-feeds/RSC/lib/dictionaries/cif_core.dic
dictionary named 'cif_core.dic' version 2.4.2 from 2011-04-26.

Automatic conversion script
Id: cif_fix_values 4268 2015-11-12 08:31:59Z antanas 

 Adding full bibliography for 7226405--7226416.cif.
;
_cod_original_sg_symbol_H-M 'P 21'
_cod_database_code 7226412

loop_
_symmetry_equiv_pos_as_xyz
'x, y, z'
'-x, y+1/2, -z'

loop_
_atom_site_label
_atom_site_type_symbol
_atom_site_fract_x
_atom_site_fract_y
_atom_site_fract_z
_atom_site_U_iso_or_equiv
_atom_site_adp_type
_atom_site_occupancy
_atom_site_symmetry_multiplicity
_atom_site_calc_flag
_atom_site_refinement_flags
S1 S -0.0506(2) 1.4129(3) 0.32712(12) 0.0607(5) Uani 1 1 d .
O1 O 0.0791(6) 1.0974(8) 0.3734(4) 0.0734(15) Uani 1 1 d .
N1 N 0.0206(6) 1.4438(9) 0.1644(4) 0.0614(16) Uani 1 1 d .
H1 H 0.0591 1.4221 0.1124 0.074 Uiso 1 1 calc R
N2 N 0.1253(7) 1.1737(8) 0.2289(4) 0.0539(14) Uani 1 1 d .
N3 N 0.2345(6) 0.9089(9) 0.2862(4) 0.0583(14) Uani 1 1 d .
H3A H 0.2767 0.9026 0.2341 0.070 Uiso 1 1 calc R
C6 C 0.2670(8) 0.7644(11) 0.3459(5) 0.0564(18) Uani 1 1 d .
C7 C 0.2203(9) 0.7618(11) 0.4341(5) 0.0626(19) Uani 1 1 d .
H7 H 0.1647 0.8611 0.4567 0.075 Uiso 1 1 calc R
C8 C 0.2546(9) 0.6148(12) 0.4898(5) 0.067(2) Uani 1 1 d .
H8 H 0.2195 0.6161 0.5487 0.080 Uiso 1 1 calc R
C9 C 0.3390(8) 0.4677(12) 0.4600(5) 0.068(2) Uani 1 1 d .
H9 H 0.3618 0.3711 0.4989 0.081 Uiso 1 1 calc R
C10 C 0.3925(8) 0.4613(10) 0.3693(5) 0.0561(18) Uani 1 1 d .
C15 C 0.3560(7) 0.6094(10) 0.3120(4) 0.0531(18) Uani 1 1 d .
C14 C 0.4070(8) 0.5978(13) 0.2219(5) 0.065(2) Uani 1 1 d .
H14 H 0.3844 0.6935 0.1824 0.078 Uiso 1 1 calc R
C13 C 0.4893(8) 0.4476(12) 0.1918(5) 0.067(2) Uani 1 1 d .
H13 H 0.5199 0.4413 0.1322 0.081 Uiso 1 1 calc R
C12 C 0.5261(9) 0.3071(14) 0.2502(6) 0.074(2) Uani 1 1 d .
H12 H 0.5851 0.2080 0.2302 0.089 Uiso 1 1 calc R
C11 C 0.4776(8) 0.3110(12) 0.3368(6) 0.068(2) Uani 1 1 d .
H11 H 0.5011 0.2130 0.3748 0.081 Uiso 1 1 calc R
C5 C 0.1415(8) 1.0604(12) 0.3030(5) 0.0591(18) Uani 1 1 d .
C4 C 0.0406(8) 1.3314(11) 0.2336(5) 0.0559(18) Uani 1 1 d .
C2 C -0.1130(8) 1.6065(11) 0.2676(5) 0.062(2) Uani 1 1 d .
C3 C -0.0684(8) 1.6009(11) 0.1831(5) 0.0633(19) Uani 1 1 d .
H3 H -0.0931 1.6910 0.1408 0.076 Uiso 1 1 calc R
C1 C -0.2059(9) 1.7539(13) 0.3154(6) 0.079(2) Uani 1 1 d .
H1A H -0.2126 1.8610 0.2782 0.118 Uiso 1 1 calc R
H1B H -0.1518 1.7835 0.3714 0.118 Uiso 1 1 calc R
H1C H -0.3121 1.7105 0.3269 0.118 Uiso 1 1 calc R
Cl1 Cl 0.7677(2) 0.0613(3) 0.04222(12) 0.0679(6) Uani 1 1 d .
O3 O 0.8004(7) 0.0434(10) 0.1345(3) 0.099(2) Uani 1 1 d .
O4 O 0.7838(8) -0.1027(10) -0.0059(4) 0.0999(19) Uani 1 1 d .
O2 O 0.6057(7) 0.1257(11) 0.0273(5) 0.113(3) Uani 1 1 d .
O5 O 0.8756(9) 0.1891(11) 0.0045(5) 0.122(3) Uani 1 1 d .
O6 O 0.2954(9) -0.0008(9) 0.0940(4) 0.0896(19) Uani 1 1 d D
H2 H 0.169(5) 1.155(7) 0.176(4) 0.016(13) Uiso 1 1 d .
H6P H 0.355(13) 0.103(10) 0.080(8) 0.14(5) Uiso 1 1 d D
H6Q H 0.251(10) -0.081(11) 0.052(5) 0.11(3) Uiso 1 1 d D

loop_
_atom_site_aniso_label
_atom_site_aniso_U_11
_atom_site_aniso_U_22
_atom_site_aniso_U_33
_atom_site_aniso_U_23
_atom_site_aniso_U_13
_atom_site_aniso_U_12
S1 0.0629(10) 0.0602(12) 0.0596(11) -0.0004(10) 0.0156(8) -0.0009(10)
O1 0.090(3) 0.066(4) 0.065(3) -0.003(3) 0.022(3) 0.006(3)
N1 0.070(3) 0.061(5) 0.054(4) 0.001(3) 0.009(3) -0.005(3)
N2 0.068(4) 0.045(4) 0.049(4) -0.009(3) 0.011(3) -0.008(3)
N3 0.075(3) 0.050(4) 0.051(3) -0.006(3) 0.019(3) -0.002(3)
C6 0.066(4) 0.060(5) 0.044(4) -0.004(4) 0.012(3) -0.013(4)
C7 0.080(5) 0.051(5) 0.058(5) -0.010(4) 0.008(4) -0.006(4)
C8 0.078(5) 0.073(6) 0.049(4) 0.001(4) 0.006(3) -0.002(4)
C9 0.072(4) 0.069(6) 0.063(5) 0.014(4) -0.001(4) 0.002(4)
C10 0.053(4) 0.060(5) 0.056(5) 0.006(4) -0.004(3) 0.003(3)
C15 0.046(3) 0.068(5) 0.045(4) -0.010(4) -0.003(3) -0.008(3)
C14 0.066(4) 0.075(6) 0.055(5) -0.002(4) 0.011(3) 0.002(4)
C13 0.066(4) 0.088(7) 0.048(4) -0.004(5) 0.008(3) 0.016(4)
C12 0.066(5) 0.088(7) 0.069(6) -0.008(5) 0.005(4) 0.005(4)
C11 0.059(4) 0.070(6) 0.074(6) -0.012(4) -0.011(4) 0.004(4)
C5 0.063(4) 0.059(5) 0.056(4) -0.011(4) 0.010(3) -0.023(4)
C4 0.053(4) 0.060(5) 0.055(4) -0.012(4) 0.005(3) -0.020(3)
C2 0.065(4) 0.059(5) 0.063(5) -0.011(4) 0.013(3) -0.008(4)
C3 0.072(4) 0.048(5) 0.070(5) 0.003(4) 0.000(4) -0.002(4)
C1 0.071(5) 0.079(6) 0.087(6) -0.003(5) 0.014(4) 0.004(4)
Cl1 0.0808(12) 0.0681(13) 0.0552(12) -0.0060(11) 0.0113(8) 0.0067(11)
O3 0.130(5) 0.105(5) 0.062(3) -0.002(4) 0.000(3) 0.008(4)
O4 0.141(5) 0.074(4) 0.085(4) -0.016(4) 0.019(3) 0.025(4)
O2 0.077(4) 0.137(7) 0.124(5) -0.004(5) 0.003(3) 0.029(4)
O5 0.131(5) 0.121(6) 0.115(5) -0.010(5) 0.029(4) -0.055(5)
O6 0.125(5) 0.068(5) 0.077(4) -0.006(4) 0.022(4) 0.003(4)

loop_
_atom_type_symbol
_atom_type_description
_atom_type_scat_dispersion_real
_atom_type_scat_dispersion_imag
_atom_type_scat_source
C C 0.0033 0.0016 'International Tables Vol C Tables 4.2.6.8 and 6.1.1.4'
Cl Cl 0.1484 0.1585 'International Tables Vol C Tables 4.2.6.8 and 6.1.1.4'
N N 0.0061 0.0033 'International Tables Vol C Tables 4.2.6.8 and 6.1.1.4'
O O 0.0106 0.0060 'International Tables Vol C Tables 4.2.6.8 and 6.1.1.4'
S S 0.1246 0.1234 'International Tables Vol C Tables 4.2.6.8 and 6.1.1.4'
H H 0.0000 0.0000 'International Tables Vol C Tables 4.2.6.8 and 6.1.1.4'

loop_
_geom_angle_atom_site_label_1
_geom_angle_atom_site_label_2
_geom_angle_atom_site_label_3
_geom_angle
C4 S1 C2 90.2(4)
C4 N1 C3 114.4(6)
C4 N1 H1 122.8
C3 N1 H1 122.8
C4 N2 C5 120.7(7)
C4 N2 H2 114(3)
C5 N2 H2 125(3)
C5 N3 C6 126.3(6)
C5 N3 H3A 116.8
C6 N3 H3A 116.8
C7 C6 N3 123.9(7)
C7 C6 C15 118.6(7)
N3 C6 C15 117.5(6)
C6 C7 C8 121.4(8)
C6 C7 H7 119.3
C8 C7 H7 119.3
C9 C8 C7 121.2(7)
C9 C8 H8 119.4
C7 C8 H8 119.4
C8 C9 C10 120.5(7)
C8 C9 H9 119.7
C10 C9 H9 119.7
C11 C10 C15 119.9(7)
C11 C10 C9 121.6(7)
C15 C10 C9 118.5(7)
C10 C15 C14 117.4(7)
C10 C15 C6 119.7(6)
C14 C15 C6 122.9(7)
C13 C14 C15 121.3(8)
C13 C14 H14 119.4
C15 C14 H14 119.4
C12 C13 C14 119.8(7)
C12 C13 H13 120.1
C14 C13 H13 120.1
C11 C12 C13 121.0(8)
C11 C12 H12 119.5
C13 C12 H12 119.5
C12 C11 C10 120.6(8)
C12 C11 H11 119.7
C10 C11 H11 119.7
O1 C5 N3 126.3(7)
O1 C5 N2 121.3(8)
N3 C5 N2 112.4(6)
N1 C4 N2 123.0(6)
N1 C4 S1 111.4(6)
N2 C4 S1 125.6(6)
C3 C2 C1 129.0(8)
C3 C2 S1 111.7(6)
C1 C2 S1 119.3(6)
C2 C3 N1 112.3(7)
C2 C3 H3 123.9
N1 C3 H3 123.9
C2 C1 H1A 109.5
C2 C1 H1B 109.5
H1A C1 H1B 109.5
C2 C1 H1C 109.5
H1A C1 H1C 109.5
H1B C1 H1C 109.5
O3 Cl1 O4 113.6(4)
O3 Cl1 O5 109.9(4)
O4 Cl1 O5 106.9(4)
O3 Cl1 O2 109.8(4)
O4 Cl1 O2 107.7(4)
O5 Cl1 O2 108.9(5)
H6P O6 H6Q 125(10)

loop_
_geom_bond_atom_site_label_1
_geom_bond_atom_site_label_2
_geom_bond_distance
S1 C4 1.710(7)
S1 C2 1.743(8)
O1 C5 1.211(8)
N1 C4 1.323(9)
N1 C3 1.401(9)
N1 H1 0.8600
N2 C4 1.357(9)
N2 C5 1.382(9)
N2 H2 0.88(5)
N3 C5 1.379(10)
N3 C6 1.402(9)
N3 H3A 0.8600
C6 C7 1.378(9)
C6 C15 1.454(10)
C7 C8 1.383(11)
C7 H7 0.9300
C8 C9 1.367(11)
C8 H8 0.9300
C9 C10 1.432(10)
C9 H9 0.9300
C10 C11 1.402(10)
C10 C15 1.407(10)
C15 C14 1.417(9)
C14 C13 1.377(11)
C14 H14 0.9300
C13 C12 1.375(11)
C13 H13 0.9300
C12 C11 1.359(11)
C12 H12 0.9300
C11 H11 0.9300
C2 C3 1.319(10)
C2 C1 1.516(11)
C3 H3 0.9300
C1 H1A 0.9600
C1 H1B 0.9600
C1 H1C 0.9600
Cl1 O3 1.397(5)
Cl1 O4 1.406(7)
Cl1 O5 1.424(7)
Cl1 O2 1.441(6)
O6 H6P 0.93(2)
O6 H6Q 0.93(2)

loop_
_geom_torsion_atom_site_label_1
_geom_torsion_atom_site_label_2
_geom_torsion_atom_site_label_3
_geom_torsion_atom_site_label_4
_geom_torsion
C5 N3 C6 C7 -5.9(10)
C5 N3 C6 C15 174.5(6)
N3 C6 C7 C8 179.5(6)
C15 C6 C7 C8 -0.9(10)
C6 C7 C8 C9 1.4(11)
C7 C8 C9 C10 -0.9(11)
C8 C9 C10 C11 -179.2(7)
C8 C9 C10 C15 0.0(10)
C11 C10 C15 C14 0.6(9)
C9 C10 C15 C14 -178.6(6)
C11 C10 C15 C6 179.6(6)
C9 C10 C15 C6 0.4(9)
C7 C6 C15 C10 0.0(9)
N3 C6 C15 C10 179.6(6)
C7 C6 C15 C14 179.0(6)
N3 C6 C15 C14 -1.4(9)
C10 C15 C14 C13 -0.1(10)
C6 C15 C14 C13 -179.1(6)
C15 C14 C13 C12 -1.3(11)
C14 C13 C12 C11 2.3(12)
C13 C12 C11 C10 -1.8(11)
C15 C10 C11 C12 0.3(10)
C9 C10 C11 C12 179.5(7)
C6 N3 C5 O1 3.8(11)
C6 N3 C5 N2 -176.7(5)
C4 N2 C5 O1 0.9(9)
C4 N2 C5 N3 -178.6(5)
C3 N1 C4 N2 -179.0(6)
C3 N1 C4 S1 0.2(7)
C5 N2 C4 N1 -179.5(6)
C5 N2 C4 S1 1.5(9)
C2 S1 C4 N1 -0.9(5)
C2 S1 C4 N2 178.3(6)
C4 S1 C2 C3 1.4(6)
C4 S1 C2 C1 -178.3(6)
C1 C2 C3 N1 178.1(7)
S1 C2 C3 N1 -1.6(8)
C4 N1 C3 C2 0.9(9)
